data_7120456
loop_
_publ_author_name
'Bagal, Dattatraya B. B'
'Park, Sung-Woo'
'Song, Hyun-Ji'
'Chang, Sukbok'

_publ_section_title
;
 Visible light sensitization of benzoyl azides: cascade cyclization toward
 oxindoles via a non-nitrene pathway
;
_journal_name_full 'Chem. Commun.'
_journal_paper_doi 10.1039/C7CC04852A
_journal_year 2017
_chemical_formula_sum 'C20 H19 Br N2 O2'
_chemical_formula_weight 399.28
_chemical_name_systematic 'DB- 0276'
_space_group_crystal_system monoclinic
_space_group_IT_number 14
_space_group_name_Hall '-P 2ybc'
_space_group_name_H-M_alt 'P 1 21/c 1'
_symmetry_space_group_name_Hall '-P 2ybc'
_symmetry_space_group_name_H-M 'P 1 21/c 1'
_atom_sites_solution_hydrogens geom
_atom_sites_solution_primary direct
_atom_sites_solution_secondary difmap
_audit_creation_method SHELXL-2013
_audit_update_record
;
2016-09-21 deposited with the CCDC.
2017-07-17 downloaded from the CCDC.
;
_cell_angle_alpha 90
_cell_angle_beta 93.809(2)
_cell_angle_gamma 90
_cell_formula_units_Z 4
_cell_length_a 9.5310(5)
_cell_length_b 9.5367(4)
_cell_length_c 19.5389(9)
_cell_measurement_reflns_used 9801
_cell_measurement_temperature 120(2)
_cell_measurement_theta_max 39.445
_cell_measurement_theta_min 2.987
_cell_volume 1772.05(14)
_computing_cell_refinement 'Bruker SMART APEXll'
_computing_data_collection 'Bruker SMART APEXll'
_computing_data_reduction 'Bruker SAINT'
_computing_molecular_graphics 'SHELXL-2013 (Sheldrick, 2013)'
_computing_publication_material 'SHELXL-2013 (Sheldrick, 2013)'
_computing_structure_refinement 'SHELXL-2013 (Sheldrick, 2013)'
_computing_structure_solution SHELXTL
_diffrn_ambient_temperature 120(2)
_diffrn_measured_fraction_theta_full 0.998
_diffrn_measured_fraction_theta_max 0.937
_diffrn_measurement_device_type 'CCD area detector'
_diffrn_measurement_method 'omega phi scan'
_diffrn_radiation_monochromator graphite
_diffrn_radiation_type MoK\a
_diffrn_radiation_wavelength 0.71073
_diffrn_reflns_av_R_equivalents 0.0551
_diffrn_reflns_av_unetI/netI 0.0844
_diffrn_reflns_Laue_measured_fraction_full 0.998
_diffrn_reflns_Laue_measured_fraction_max 0.937
_diffrn_reflns_limit_h_max 16
_diffrn_reflns_limit_h_min -15
_diffrn_reflns_limit_k_max 15
_diffrn_reflns_limit_k_min -17
_diffrn_reflns_limit_l_max 34
_diffrn_reflns_limit_l_min -34
_diffrn_reflns_number 42182
_diffrn_reflns_point_group_measured_fraction_full 0.998
_diffrn_reflns_point_group_measured_fraction_max 0.937
_diffrn_reflns_theta_full 25.242
_diffrn_reflns_theta_max 39.502
_diffrn_reflns_theta_min 2.891
_diffrn_source 'fine-focus sealed tube'
_exptl_absorpt_coefficient_mu 2.335
_exptl_absorpt_correction_T_max 0.7456
_exptl_absorpt_correction_T_min 0.6249
_exptl_absorpt_correction_type multi-scan
_exptl_absorpt_process_details SADABS
_exptl_crystal_colour colourless
_exptl_crystal_density_diffrn 1.497
_exptl_crystal_description Block
_exptl_crystal_F_000 816
_exptl_crystal_size_max 0.310
_exptl_crystal_size_mid 0.240
_exptl_crystal_size_min 0.210
_refine_diff_density_max 1.691
_refine_diff_density_min -0.730
_refine_diff_density_rms 0.121
_refine_ls_extinction_method none
_refine_ls_goodness_of_fit_ref 1.049
_refine_ls_hydrogen_treatment constr
_refine_ls_matrix_type full
_refine_ls_number_parameters 227
_refine_ls_number_reflns 9950
_refine_ls_number_restraints 0
_refine_ls_restrained_S_all 1.049
_refine_ls_R_factor_all 0.1562
_refine_ls_R_factor_gt 0.0818
_refine_ls_shift/su_max 0.001
_refine_ls_shift/su_mean 0.000
_refine_ls_structure_factor_coef Fsqd
_refine_ls_weighting_details 'w=1/[\s^2^(Fo^2^)+(0.0680P)^2^+1.9333P] where P=(Fo^2^+2Fc^2^)/3'
_refine_ls_weighting_scheme calc
_refine_ls_wR_factor_gt 0.1503
_refine_ls_wR_factor_ref 0.1710
_reflns_Friedel_coverage 0.000
_reflns_number_gt 6026
_reflns_number_total 9950
_reflns_threshold_expression 'I > 2\s(I)'
_cod_data_source_file c7cc04852a2.cif
_cod_data_source_block p21c_a
_cod_depositor_comments
;
The following automatic conversions were performed:

'_exptl_absorpt_correction_type' value 'MULTI-SCAN' changed to
'multi-scan' according to
/home/data/users/saulius/crontab/automatic-downloads/rss-feeds/RSC/lib/dictionaries/cif_core.dic
dictionary named 'cif_core.dic' version 2.4.2 from 2011-04-26.

Automatic conversion script
Id: cif_fix_values 4973 2017-02-22 13:04:09Z antanas 
;
_cod_database_code 7120456
_shelx_space_group_comment
;
The symmetry employed for this shelxl refinement is uniquely defined
by the following loop, which should always be used as a source of
symmetry information in preference to the above space-group names.
They are only intended as comments.
;
_shelx_estimated_absorpt_t_min 0.531
_shelx_estimated_absorpt_t_max 0.640
_shelxl_version_number 2013-4

loop_
_space_group_symop_operation_xyz
'x, y, z'
'-x, y+1/2, -z+1/2'
'-x, -y, -z'
'x, -y-1/2, z-1/2'

loop_
_atom_site_label
_atom_site_type_symbol
_atom_site_fract_x
_atom_site_fract_y
_atom_site_fract_z
_atom_site_U_iso_or_equiv
_atom_site_adp_type
_atom_site_occupancy
_atom_site_site_symmetry_order
_atom_site_calc_flag
_atom_site_refinement_flags_posn
_atom_site_refinement_flags_adp
Br1 Br -0.03721(3) 0.77279(3) 0.77457(2) 0.03154(9) Uani 1 1 d . .
C1 C 0.4295(2) 0.79344(19) 0.37278(10) 0.0159(3) Uani 1 1 d . .
C2 C 0.5541(2) 0.8343(2) 0.42274(10) 0.0193(4) Uani 1 1 d . .
C3 C 0.7527(2) 0.7103(3) 0.48611(13) 0.0316(5) Uani 1 1 d . .
H3A H 0.7719 0.8030 0.5061 0.047 Uiso 1 1 calc R U
H3B H 0.8292 0.6838 0.4576 0.047 Uiso 1 1 calc R U
H3C H 0.7458 0.6412 0.5229 0.047 Uiso 1 1 calc R U
C4 C 0.5526(2) 0.5956(2) 0.41626(10) 0.0202(4) Uani 1 1 d . .
C5 C 0.5885(2) 0.4560(3) 0.42643(13) 0.0295(5) Uani 1 1 d . .
H5 H 0.6683 0.4298 0.4553 0.035 Uiso 1 1 calc R U
C6 C 0.5034(3) 0.3558(3) 0.39286(14) 0.0313(5) Uani 1 1 d . .
H6 H 0.5262 0.2593 0.3983 0.038 Uiso 1 1 calc R U
C7 C 0.3858(3) 0.3943(2) 0.35161(12) 0.0279(4) Uani 1 1 d . .
H7 H 0.3283 0.3241 0.3296 0.033 Uiso 1 1 calc R U
C8 C 0.3510(2) 0.5358(2) 0.34216(11) 0.0231(4) Uani 1 1 d . .
H8 H 0.2702 0.5621 0.3139 0.028 Uiso 1 1 calc R U
C9 C 0.4354(2) 0.6365(2) 0.37433(10) 0.0178(3) Uani 1 1 d . .
C10 C 0.4504(3) 0.8578(2) 0.30132(11) 0.0258(4) Uani 1 1 d . .
H10A H 0.5517 0.8616 0.2929 0.031 Uiso 1 1 calc R U
H10B H 0.4013 0.8009 0.2648 0.031 Uiso 1 1 calc R U
C11 C 0.3886(4) 1.0054(3) 0.30217(15) 0.0437(7) Uani 1 1 d . .
H11A H 0.3276 1.0224 0.2600 0.052 Uiso 1 1 calc R U
H11B H 0.4647 1.0763 0.3048 0.052 Uiso 1 1 calc R U
C12 C 0.3027(2) 1.0144(2) 0.36569(12) 0.0271(4) Uani 1 1 d . .
H12A H 0.3516 1.0730 0.4017 0.033 Uiso 1 1 calc R U
H12B H 0.2087 1.0551 0.3537 0.033 Uiso 1 1 calc R U
C13 C 0.2897(2) 0.8631(2) 0.39024(10) 0.0177(3) Uani 1 1 d . .
H13 H 0.2126 0.8178 0.3609 0.021 Uiso 1 1 calc R U
C14 C 0.1532(2) 0.7613(2) 0.47943(11) 0.0182(3) Uani 1 1 d . .
C15 C 0.1123(2) 0.7682(2) 0.55200(10) 0.0172(3) Uani 1 1 d . .
C16 C 0.1307(2) 0.8876(2) 0.59309(11) 0.0252(4) Uani 1 1 d . .
H16 H 0.1730 0.9691 0.5755 0.030 Uiso 1 1 calc R U
C17 C 0.0874(2) 0.8877(2) 0.65954(12) 0.0264(4) Uani 1 1 d . .
H17 H 0.1001 0.9687 0.6876 0.032 Uiso 1 1 calc R U
C18 C 0.0258(2) 0.7690(2) 0.68446(10) 0.0217(4) Uani 1 1 d . .
C19 C 0.0063(2) 0.6489(2) 0.64493(11) 0.0218(4) Uani 1 1 d . .
H19 H -0.0360 0.5678 0.6629 0.026 Uiso 1 1 calc R U
C20 C 0.0499(2) 0.6498(2) 0.57879(10) 0.0205(4) Uani 1 1 d . .
H20 H 0.0371 0.5683 0.5511 0.025 Uiso 1 1 calc R U
N1 N 0.25371(17) 0.85072(18) 0.46097(9) 0.0183(3) Uani 1 1 d . .
H1 H 0.2985 0.9027 0.4926 0.022 Uiso 1 1 calc R U
N2 N 0.62121(19) 0.7142(2) 0.44427(10) 0.0224(3) Uani 1 1 d . .
O1 O 0.09483(17) 0.67653(19) 0.43918(8) 0.0287(4) Uani 1 1 d . .
O2 O 0.59108(17) 0.95339(18) 0.43938(9) 0.0278(3) Uani 1 1 d . .

loop_
_atom_site_aniso_label
_atom_site_aniso_U_11
_atom_site_aniso_U_22
_atom_site_aniso_U_33
_atom_site_aniso_U_23
_atom_site_aniso_U_13
_atom_site_aniso_U_12
Br1 0.04342(16) 0.03186(15) 0.01943(11) 0.00007(8) 0.00272(9) 0.00041(10)
C1 0.0174(8) 0.0105(8) 0.0199(8) 0.0005(6) 0.0014(6) -0.0018(6)
C2 0.0153(8) 0.0203(10) 0.0227(8) -0.0005(7) 0.0039(6) -0.0024(7)
C3 0.0199(10) 0.0418(14) 0.0323(11) -0.0014(10) -0.0060(8) 0.0034(9)
C4 0.0179(9) 0.0191(10) 0.0241(9) 0.0020(7) 0.0038(7) 0.0019(7)
C5 0.0249(10) 0.0248(11) 0.0390(12) 0.0083(9) 0.0040(9) 0.0057(8)
C6 0.0323(12) 0.0166(10) 0.0464(14) 0.0028(9) 0.0132(10) 0.0043(8)
C7 0.0333(11) 0.0163(10) 0.0349(11) -0.0042(8) 0.0086(9) -0.0037(8)
C8 0.0232(9) 0.0210(10) 0.0250(9) -0.0023(7) 0.0014(7) -0.0018(7)
C9 0.0200(9) 0.0149(8) 0.0188(8) 0.0004(6) 0.0029(6) 0.0005(7)
C10 0.0323(11) 0.0246(11) 0.0213(9) 0.0036(8) 0.0069(8) -0.0021(8)
C11 0.074(2) 0.0243(13) 0.0348(13) 0.0118(10) 0.0167(13) 0.0104(13)
C12 0.0298(11) 0.0188(10) 0.0330(11) 0.0076(8) 0.0042(8) 0.0026(8)
C13 0.0173(8) 0.0172(9) 0.0186(8) 0.0012(6) 0.0000(6) 0.0004(7)
C14 0.0156(8) 0.0162(9) 0.0228(9) -0.0016(6) 0.0014(6) -0.0007(6)
C15 0.0153(8) 0.0145(8) 0.0218(8) -0.0023(6) 0.0006(6) -0.0028(6)
C16 0.0297(11) 0.0173(10) 0.0294(10) -0.0049(7) 0.0074(8) -0.0086(8)
C17 0.0322(11) 0.0180(10) 0.0294(10) -0.0078(8) 0.0062(8) -0.0086(8)
C18 0.0232(9) 0.0253(10) 0.0163(8) 0.0000(7) -0.0005(7) 0.0012(8)
C19 0.0247(9) 0.0160(9) 0.0245(9) 0.0029(7) -0.0001(7) -0.0027(7)
C20 0.0213(9) 0.0169(9) 0.0230(9) -0.0022(7) -0.0007(7) -0.0032(7)
N1 0.0159(7) 0.0173(8) 0.0219(7) -0.0024(6) 0.0020(6) -0.0040(6)
N2 0.0169(8) 0.0228(9) 0.0271(8) 0.0009(7) -0.0023(6) -0.0013(6)
O1 0.0287(8) 0.0313(9) 0.0266(8) -0.0088(6) 0.0051(6) -0.0154(7)
O2 0.0229(7) 0.0251(8) 0.0353(8) -0.0070(6) 0.0013(6) -0.0073(6)

loop_
_atom_type_symbol
_atom_type_description
_atom_type_scat_dispersion_real
_atom_type_scat_dispersion_imag
_atom_type_scat_source
C C 0.0033 0.0016 'International Tables Vol C Tables 4.2.6.8 and 6.1.1.4'
H H 0.0000 0.0000 'International Tables Vol C Tables 4.2.6.8 and 6.1.1.4'
N N 0.0061 0.0033 'International Tables Vol C Tables 4.2.6.8 and 6.1.1.4'
O O 0.0106 0.0060 'International Tables Vol C Tables 4.2.6.8 and 6.1.1.4'
Br Br -0.2901 2.4595 'International Tables Vol C Tables 4.2.6.8 and 6.1.1.4'

loop_
_geom_angle_atom_site_label_1
_geom_angle_atom_site_label_2
_geom_angle_atom_site_label_3
_geom_angle
C9 C1 C2 102.32(15)
C9 C1 C13 117.18(16)
C2 C1 C13 113.07(16)
C9 C1 C10 114.01(17)
C2 C1 C10 109.35(16)
C13 C1 C10 101.13(16)
O2 C2 N2 125.10(19)
O2 C2 C1 126.80(19)
N2 C2 C1 108.07(17)
N2 C3 H3A 109.5
N2 C3 H3B 109.5
H3A C3 H3B 109.5
N2 C3 H3C 109.5
H3A C3 H3C 109.5
H3B C3 H3C 109.5
C5 C4 C9 122.2(2)
C5 C4 N2 128.0(2)
C9 C4 N2 109.80(18)
C4 C5 C6 117.6(2)
C4 C5 H5 121.2
C6 C5 H5 121.2
C7 C6 C5 121.1(2)
C7 C6 H6 119.5
C5 C6 H6 119.5
C6 C7 C8 120.5(2)
C6 C7 H7 119.7
C8 C7 H7 119.7
C9 C8 C7 119.1(2)
C9 C8 H8 120.5
C7 C8 H8 120.5
C8 C9 C4 119.60(19)
C8 C9 C1 131.81(18)
C4 C9 C1 108.58(17)
C11 C10 C1 106.40(18)
C11 C10 H10A 110.4
C1 C10 H10A 110.4
C11 C10 H10B 110.4
C1 C10 H10B 110.4
H10A C10 H10B 108.6
C10 C11 C12 106.72(19)
C10 C11 H11A 110.4
C12 C11 H11A 110.4
C10 C11 H11B 110.4
C12 C11 H11B 110.4
H11A C11 H11B 108.6
C13 C12 C11 105.05(19)
C13 C12 H12A 110.7
C11 C12 H12A 110.7
C13 C12 H12B 110.7
C11 C12 H12B 110.7
H12A C12 H12B 108.8
N1 C13 C12 113.89(17)
N1 C13 C1 115.91(15)
C12 C13 C1 104.34(16)
N1 C13 H13 107.4
C12 C13 H13 107.4
C1 C13 H13 107.4
O1 C14 N1 122.79(19)
O1 C14 C15 119.83(18)
N1 C14 C15 117.38(17)
C20 C15 C16 118.98(19)
C20 C15 C14 117.71(17)
C16 C15 C14 123.29(18)
C17 C16 C15 120.2(2)
C17 C16 H16 119.9
C15 C16 H16 119.9
C18 C17 C16 119.3(2)
C18 C17 H17 120.3
C16 C17 H17 120.3
C17 C18 C19 121.7(2)
C17 C18 Br1 118.72(16)
C19 C18 Br1 119.55(17)
C20 C19 C18 118.52(19)
C20 C19 H19 120.7
C18 C19 H19 120.7
C19 C20 C15 121.20(19)
C19 C20 H20 119.4
C15 C20 H20 119.4
C14 N1 C13 121.55(17)
C14 N1 H1 119.2
C13 N1 H1 119.2
C2 N2 C4 111.12(17)
C2 N2 C3 124.44(19)
C4 N2 C3 124.26(19)

loop_
_geom_bond_atom_site_label_1
_geom_bond_atom_site_label_2
_geom_bond_distance
Br1 C18 1.898(2)
C1 C9 1.498(3)
C1 C2 1.537(3)
C1 C13 1.546(3)
C1 C10 1.550(3)
C2 O2 1.227(3)
C2 N2 1.364(3)
C3 N2 1.450(3)
C3 H3A 0.9800
C3 H3B 0.9800
C3 H3C 0.9800
C4 C5 1.385(3)
C4 C9 1.396(3)
C4 N2 1.400(3)
C5 C6 1.390(4)
C5 H5 0.9500
C6 C7 1.386(4)
C6 H6 0.9500
C7 C8 1.399(3)
C7 H7 0.9500
C8 C9 1.378(3)
C8 H8 0.9500
C10 C11 1.526(4)
C10 H10A 0.9900
C10 H10B 0.9900
C11 C12 1.534(4)
C11 H11A 0.9900
C11 H11B 0.9900
C12 C13 1.528(3)
C12 H12A 0.9900
C12 H12B 0.9900
C13 N1 1.451(2)
C13 H13 1.0000
C14 O1 1.234(2)
C14 N1 1.349(3)
C14 C15 1.497(3)
C15 C20 1.394(3)
C15 C16 1.398(3)
C16 C17 1.388(3)
C16 H16 0.9500
C17 C18 1.379(3)
C17 H17 0.9500
C18 C19 1.387(3)
C19 C20 1.383(3)
C19 H19 0.9500
C20 H20 0.9500
N1 H1 0.8800

loop_
_geom_hbond_atom_site_label_D
_geom_hbond_atom_site_label_H
_geom_hbond_atom_site_label_A
_geom_hbond_distance_DH
_geom_hbond_distance_HA
_geom_hbond_distance_DA
_geom_hbond_angle_DHA
_geom_hbond_site_symmetry_A
C3 H3B O1 0.98 2.58 3.461(3) 149.3 1_655
C13 H13 Br1 1.00 2.95 3.9449(19) 171.0 4_575
C17 H17 Br1 0.95 3.06 3.931(2) 152.9 2_556
N1 H1 O2 0.88 2.14 3.014(2) 173.5 3_676

loop_
_geom_torsion_atom_site_label_1
_geom_torsion_atom_site_label_2
_geom_torsion_atom_site_label_3
_geom_torsion_atom_site_label_4
_geom_torsion
C9 C1 C2 O2 -178.8(2)
C13 C1 C2 O2 -51.9(3)
C10 C1 C2 O2 59.9(3)
C9 C1 C2 N2 3.2(2)
C13 C1 C2 N2 130.13(17)
C10 C1 C2 N2 -118.04(19)
C9 C4 C5 C6 0.3(3)
N2 C4 C5 C6 179.9(2)
C4 C5 C6 C7 -1.0(4)
C5 C6 C7 C8 0.8(4)
C6 C7 C8 C9 0.1(3)
C7 C8 C9 C4 -0.8(3)
C7 C8 C9 C1 177.8(2)
C5 C4 C9 C8 0.6(3)
N2 C4 C9 C8 -179.06(19)
C5 C4 C9 C1 -178.3(2)
N2 C4 C9 C1 2.1(2)
C2 C1 C9 C8 178.2(2)
C13 C1 C9 C8 53.9(3)
C10 C1 C9 C8 -63.9(3)
C2 C1 C9 C4 -3.1(2)
C13 C1 C9 C4 -127.39(18)
C10 C1 C9 C4 114.82(19)
C9 C1 C10 C11 159.4(2)
C2 C1 C10 C11 -86.8(2)
C13 C1 C10 C11 32.7(2)
C1 C10 C11 C12 -13.0(3)
C10 C11 C12 C13 -12.6(3)
C11 C12 C13 N1 160.8(2)
C11 C12 C13 C1 33.4(2)
C9 C1 C13 N1 68.8(2)
C2 C1 C13 N1 -49.8(2)
C10 C1 C13 N1 -166.63(17)
C9 C1 C13 C12 -165.10(17)
C2 C1 C13 C12 76.3(2)
C10 C1 C13 C12 -40.54(19)
O1 C14 C15 C20 22.8(3)
N1 C14 C15 C20 -157.49(19)
O1 C14 C15 C16 -155.7(2)
N1 C14 C15 C16 24.1(3)
C20 C15 C16 C17 0.1(3)
C14 C15 C16 C17 178.5(2)
C15 C16 C17 C18 -0.2(4)
C16 C17 C18 C19 0.3(3)
C16 C17 C18 Br1 -178.36(18)
C17 C18 C19 C20 -0.3(3)
Br1 C18 C19 C20 178.41(15)
C18 C19 C20 C15 0.1(3)
C16 C15 C20 C19 0.0(3)
C14 C15 C20 C19 -178.54(18)
O1 C14 N1 C13 6.6(3)
C15 C14 N1 C13 -173.14(17)
C12 C13 N1 C14 134.1(2)
C1 C13 N1 C14 -104.8(2)
O2 C2 N2 C4 179.8(2)
C1 C2 N2 C4 -2.1(2)
O2 C2 N2 C3 -4.9(3)
C1 C2 N2 C3 173.1(2)
C5 C4 N2 C2 -179.5(2)
C9 C4 N2 C2 0.1(2)
C5 C4 N2 C3 5.2(4)
C9 C4 N2 C3 -175.2(2)
